data_2014397
loop_
_publ_author_name
'Wardell, James L.'
'Skakle, Janet M. S.'
'Low, John N.'
'Glidewell, Christopher'

_publ_section_title
;
 3-(3-Nitrophenylaminocarbonyl)propionic acid: hydrogen-bonded sheets
 of alternating <i>R</i>~2~^2^(8) and <i>R</i>~6~^6^(36) rings
;
_journal_coeditor_code SK1893
_journal_issue 1
_journal_name_full 'Acta Crystallographica Section C'
_journal_page_first o45
_journal_page_last o46
_journal_paper_doi 10.1107/S0108270105040229
_journal_volume 62
_journal_year 2006
_chemical_formula_iupac 'C10 H10 N2 O5'
_chemical_formula_moiety 'C10 H10 N2 O5'
_chemical_formula_sum 'C10 H10 N2 O5'
_chemical_formula_weight 238.20
_chemical_name_systematic
;
3-(3-Nitrophenylaminocarbonyl)propionic acid
;
_space_group_IT_number 14
_symmetry_cell_setting monoclinic
_symmetry_space_group_name_Hall '-P 2ybc'
_symmetry_space_group_name_H-M 'P 1 21/c 1'
_atom_sites_solution_hydrogens geom
_atom_sites_solution_primary direct
_atom_sites_solution_secondary difmap
_cell_angle_alpha 90.00
_cell_angle_beta 113.595(4)
_cell_angle_gamma 90.00
_cell_formula_units_Z 4
_cell_length_a 6.6765(4)
_cell_length_b 19.7961(13)
_cell_length_c 9.0675(5)
_cell_measurement_reflns_used 2525
_cell_measurement_temperature 293(2)
_cell_measurement_theta_max 27.55
_cell_measurement_theta_min 2.06
_cell_volume 1098.25(12)
_computing_cell_refinement 'SAINT-Plus (Bruker, 2000)'
_computing_data_collection 'SMART (Bruker, 2000)'
_computing_data_reduction SAINT-Plus
_computing_molecular_graphics 'PLATON (Spek, 2003)'
_computing_publication_material 'SHELXL97 and PRPKAPPA (Ferguson, 1999)'
_computing_structure_refinement 'SHELXL97 (Sheldrick, 1997)'
_computing_structure_solution 'SHELXS97 (Sheldrick, 1997)'
_diffrn_ambient_temperature 293(2)
_diffrn_measured_fraction_theta_full 0.995
_diffrn_measured_fraction_theta_max 0.995
_diffrn_measurement_device_type 'Bruker SMART 1000 CCD area-detector'
_diffrn_measurement_method \w
_diffrn_radiation_monochromator graphite
_diffrn_radiation_source 'fine-focus sealed X-ray tube'
_diffrn_radiation_type 'Mo K\a'
_diffrn_radiation_wavelength 0.71073
_diffrn_reflns_av_R_equivalents 0.0378
_diffrn_reflns_av_sigmaI/netI 0.0368
_diffrn_reflns_limit_h_max 8
_diffrn_reflns_limit_h_min -8
_diffrn_reflns_limit_k_max 25
_diffrn_reflns_limit_k_min -25
_diffrn_reflns_limit_l_max 9
_diffrn_reflns_limit_l_min -11
_diffrn_reflns_number 9375
_diffrn_reflns_theta_full 27.55
_diffrn_reflns_theta_max 27.55
_diffrn_reflns_theta_min 2.06
_diffrn_standards_decay_% 0
_exptl_absorpt_coefficient_mu 0.118
_exptl_absorpt_correction_T_max 0.995
_exptl_absorpt_correction_T_min 0.967
_exptl_absorpt_correction_type multi-scan
_exptl_absorpt_process_details '(SADABS; Bruker, 2000)'
_exptl_crystal_colour colourless
_exptl_crystal_density_diffrn 1.441
_exptl_crystal_density_method 'not measured'
_exptl_crystal_description plate
_exptl_crystal_F_000 496
_exptl_crystal_size_max 0.38
_exptl_crystal_size_mid 0.17
_exptl_crystal_size_min 0.04
_refine_diff_density_max 0.146
_refine_diff_density_min -0.223
_refine_ls_extinction_method none
_refine_ls_goodness_of_fit_ref 0.913
_refine_ls_hydrogen_treatment constr
_refine_ls_matrix_type full
_refine_ls_number_parameters 162
_refine_ls_number_reflns 2525
_refine_ls_number_restraints 0
_refine_ls_restrained_S_all 0.913
_refine_ls_R_factor_all 0.0765
_refine_ls_R_factor_gt 0.0435
_refine_ls_shift/su_max 0.000
_refine_ls_shift/su_mean 0.000
_refine_ls_structure_factor_coef Fsqd
_refine_ls_weighting_details 'w=1/[\s^2^(Fo^2^)+(0.0652P)^2^] where P=(Fo^2^+2Fc^2^)/3'
_refine_ls_weighting_scheme calc
_refine_ls_wR_factor_gt 0.1046
_refine_ls_wR_factor_ref 0.1150
_reflns_number_gt 1537
_reflns_number_total 2525
_reflns_threshold_expression I>2\s(I)
_cod_data_source_file sk1893.cif
_cod_data_source_block I
_cod_original_cell_volume 1098.25(11)
_cod_original_sg_symbol_H-M 'P 21/c'
_cod_database_code 2014397
_cod_database_fobs_code 2014397

loop_
_symmetry_equiv_pos_as_xyz
'x, y, z'
'-x, y+1/2, -z+1/2'
'-x, -y, -z'
'x, -y+1/2, z+1/2'

loop_
_atom_site_label
_atom_site_fract_x
_atom_site_fract_y
_atom_site_fract_z
_atom_site_U_iso_or_equiv
_atom_site_adp_type
_atom_site_calc_flag
_atom_site_refinement_flags
_atom_site_occupancy
_atom_site_disorder_assembly
_atom_site_disorder_group
_atom_site_type_symbol
O1 0.6360(2) 0.29810(6) 0.56794(13) 0.0575(3) Uani d . 1 . . O
O31 0.0969(3) 0.19919(8) 0.6589(2) 0.0904(5) Uani d . 1 . . O
O32 -0.0117(2) 0.09628(8) 0.6223(2) 0.0893(5) Uani d . 1 . . O
O43 0.7815(2) 0.47720(7) 0.61217(16) 0.0787(4) Uani d . 1 . . O
O44 0.5264(2) 0.43856(6) 0.38524(15) 0.0678(4) Uani d . 1 . . O
N1 0.5794(2) 0.22718(7) 0.35833(16) 0.0483(4) Uani d . 1 . . N
N13 0.0921(2) 0.14318(8) 0.60141(19) 0.0603(4) Uani d . 1 . . N
C1 0.6608(3) 0.28337(8) 0.44555(19) 0.0435(4) Uani d . 1 . . C
C2 0.7889(3) 0.32755(8) 0.3793(2) 0.0522(4) Uani d . 1 . . C
C3 0.8823(3) 0.38893(9) 0.4831(2) 0.0591(5) Uani d . 1 . . C
C4 0.7125(3) 0.43650(8) 0.4891(2) 0.0532(4) Uani d . 1 . . C
C11 0.4565(3) 0.17529(8) 0.39002(18) 0.0427(4) Uani d . 1 . . C
C12 0.3293(2) 0.18641(8) 0.47620(19) 0.0441(4) Uani d . 1 . . C
C13 0.2191(2) 0.13195(8) 0.50369(19) 0.0464(4) Uani d . 1 . . C
C14 0.2248(3) 0.06807(9) 0.4459(2) 0.0569(5) Uani d . 1 . . C
C15 0.3478(3) 0.05859(9) 0.3576(2) 0.0622(5) Uani d . 1 . . C
C16 0.4634(3) 0.11115(9) 0.3298(2) 0.0556(4) Uani d . 1 . . C
H1 0.6095 0.2191 0.2727 0.058 Uiso d R 1 . . H
H2A 0.6943 0.3421 0.2716 0.059(5) Uiso d R 1 . . H
H2B 0.9073 0.3014 0.3716 0.068(5) Uiso d R 1 . . H
H3A 0.9720 0.3741 0.5917 0.067(5) Uiso d R 1 . . H
H3B 0.9763 0.4128 0.4423 0.074(6) Uiso d R 1 . . H
H12 0.3183 0.2292 0.5146 0.050(4) Uiso d R 1 . . H
H14 0.1479 0.0326 0.4660 0.073(6) Uiso d R 1 . . H
H15 0.3534 0.0160 0.3159 0.076(6) Uiso d R 1 . . H
H16 0.5468 0.1037 0.2702 0.069(6) Uiso d R 1 . . H
H43 0.6813 0.5022 0.6082 0.094 Uiso d R 1 . . H

loop_
_atom_site_aniso_label
_atom_site_aniso_U_11
_atom_site_aniso_U_22
_atom_site_aniso_U_33
_atom_site_aniso_U_12
_atom_site_aniso_U_13
_atom_site_aniso_U_23
O1 0.0883(9) 0.0563(7) 0.0480(7) -0.0122(6) 0.0483(7) -0.0082(5)
O31 0.1100(12) 0.0823(10) 0.1222(13) -0.0204(8) 0.0920(11) -0.0257(9)
O32 0.0977(10) 0.0837(10) 0.1189(13) -0.0270(8) 0.0775(10) -0.0017(9)
O43 0.0750(9) 0.0744(9) 0.0763(9) -0.0001(7) 0.0191(7) -0.0268(8)
O44 0.0728(9) 0.0643(8) 0.0584(8) 0.0009(6) 0.0181(7) -0.0069(6)
N1 0.0629(8) 0.0554(8) 0.0410(7) -0.0074(6) 0.0357(7) -0.0065(6)
N13 0.0582(9) 0.0686(10) 0.0668(10) -0.0079(8) 0.0383(8) -0.0006(8)
C1 0.0540(9) 0.0471(9) 0.0378(8) 0.0018(7) 0.0272(7) 0.0029(7)
C2 0.0637(10) 0.0556(10) 0.0512(10) -0.0067(8) 0.0377(9) -0.0014(8)
C3 0.0618(10) 0.0627(11) 0.0615(12) -0.0149(9) 0.0338(9) -0.0038(9)
C4 0.0683(11) 0.0470(9) 0.0509(10) -0.0139(8) 0.0310(9) -0.0015(8)
C11 0.0500(8) 0.0477(8) 0.0347(8) -0.0018(7) 0.0216(7) -0.0009(7)
C12 0.0488(9) 0.0454(9) 0.0432(9) -0.0007(7) 0.0238(7) -0.0026(7)
C13 0.0444(8) 0.0553(9) 0.0431(9) -0.0025(7) 0.0212(7) 0.0024(7)
C14 0.0643(11) 0.0503(10) 0.0590(11) -0.0109(8) 0.0278(9) -0.0012(8)
C15 0.0809(12) 0.0473(10) 0.0633(12) -0.0040(9) 0.0342(10) -0.0104(9)
C16 0.0680(11) 0.0572(10) 0.0525(10) -0.0005(8) 0.0357(9) -0.0093(8)

loop_
_atom_type_symbol
_atom_type_description
_atom_type_scat_dispersion_real
_atom_type_scat_dispersion_imag
_atom_type_scat_source
C C 0.0033 0.0016 'International Tables Vol C Tables 4.2.6.8 and 6.1.1.4'
H H 0.0000 0.0000 'International Tables Vol C Tables 4.2.6.8 and 6.1.1.4'
N N 0.0061 0.0033 'International Tables Vol C Tables 4.2.6.8 and 6.1.1.4'
O O 0.0106 0.0060 'International Tables Vol C Tables 4.2.6.8 and 6.1.1.4'

loop_
_geom_angle_atom_site_label_1
_geom_angle_atom_site_label_2
_geom_angle_atom_site_label_3
_geom_angle
_geom_angle_publ_flag
C1 N1 C11 127.67(13) no
C1 N1 H1 118.8 no
C11 N1 H1 113.5 no
O1 C1 N1 124.13(14) no
O1 C1 C2 121.94(15) no
N1 C1 C2 113.93(13) no
C12 C11 C16 119.47(14) no
C12 C11 N1 122.47(14) no
C16 C11 N1 118.05(14) no
C11 C12 C13 117.97(14) no
C11 C12 H12 121.0 no
C13 C12 H12 121.0 no
C14 C13 C12 123.39(15) no
C14 C13 N13 118.69(14) no
C12 C13 N13 117.91(15) no
O32 N13 O31 123.06(16) no
O32 N13 C13 118.72(16) no
O31 N13 C13 118.22(14) no
C15 C14 C13 117.59(15) no
C15 C14 H14 121.2 no
C13 C14 H14 121.2 no
C14 C15 C16 120.93(16) no
C14 C15 H15 119.5 no
C16 C15 H15 119.6 no
C15 C16 C11 120.61(16) no
C15 C16 H16 119.7 no
C11 C16 H16 119.7 no
C1 C2 C3 112.19(13) no
C1 C2 H2A 109.2 no
C3 C2 H2A 109.2 no
C1 C2 H2B 109.1 no
C3 C2 H2B 109.2 no
H2A C2 H2B 107.9 no
C4 C3 C2 113.60(15) no
C4 C3 H3A 108.9 no
C2 C3 H3A 108.8 no
C4 C3 H3B 108.9 no
C2 C3 H3B 108.9 no
H3A C3 H3B 107.7 no
O44 C4 O43 122.76(17) no
O44 C4 C3 123.07(16) no
O43 C4 C3 114.13(16) no
C4 O43 H43 109.4 no

loop_
_geom_bond_atom_site_label_1
_geom_bond_atom_site_label_2
_geom_bond_site_symmetry_2
_geom_bond_distance
_geom_bond_publ_flag
N1 C1 . 1.347(2) no
N1 C11 . 1.4145(19) no
N1 H1 . 0.89 no
C1 O1 . 1.2214(17) no
C1 C2 . 1.506(2) no
C11 C12 . 1.382(2) no
C11 C16 . 1.390(2) no
C12 C13 . 1.383(2) no
C12 H12 . 0.93 no
C13 C14 . 1.375(2) no
C13 N13 . 1.468(2) no
N13 O32 . 1.2180(18) no
N13 O31 . 1.2201(19) no
C14 C15 . 1.370(2) no
C14 H14 . 0.93 no
C15 C16 . 1.377(2) no
C15 H15 . 0.9304 no
C16 H16 . 0.93 no
C2 C3 . 1.511(2) no
C2 H2A . 0.97 no
C2 H2B . 0.97 no
C3 C4 . 1.491(3) no
C3 H3A . 0.97 no
C3 H3B . 0.97 no
C4 O44 . 1.223(2) no
C4 O43 . 1.302(2) no
O43 H43 . 0.82 no

loop_
_geom_hbond_atom_site_label_D
_geom_hbond_atom_site_label_H
_geom_hbond_atom_site_label_A
_geom_hbond_site_symmetry_A
_geom_hbond_distance_DH
_geom_hbond_distance_HA
_geom_hbond_distance_DA
_geom_hbond_angle_DHA
_geom_hbond_publ_flag
N1 H1 O1 4_554 0.89 1.96 2.850(2) 173 y
O43 H43 O44 3_666 0.82 1.84 2.654(2) 175 y

loop_
_geom_torsion_atom_site_label_1
_geom_torsion_atom_site_label_2
_geom_torsion_atom_site_label_3
_geom_torsion_atom_site_label_4
_geom_torsion
_geom_torsion_publ_flag
C11 N1 C1 O1 -1.0(3) no
C11 N1 C1 C2 178.73(15) no
C1 N1 C11 C12 26.7(2) no
C1 N1 C11 C16 -154.11(17) no
C16 C11 C12 C13 2.2(2) no
N1 C11 C12 C13 -178.59(14) no
C11 C12 C13 C14 -1.9(2) no
C11 C12 C13 N13 177.29(14) no
C14 C13 N13 O32 -3.1(2) no
C12 C13 N13 O32 177.59(16) no
C14 C13 N13 O31 176.42(18) no
C12 C13 N13 O31 -2.9(2) no
C12 C13 C14 C15 0.5(3) no
N13 C13 C14 C15 -178.77(15) no
C13 C14 C15 C16 0.8(3) no
C14 C15 C16 C11 -0.5(3) no
C12 C11 C16 C15 -1.0(3) no
N1 C11 C16 C15 179.69(16) no
O1 C1 C2 C3 1.3(2) no
N1 C1 C2 C3 -178.43(15) no
C1 C2 C3 C4 -64.9(2) no
C2 C3 C4 O44 -22.3(2) no
C2 C3 C4 O43 159.71(15) no

loop_
_cod_related_entry_id
_cod_related_entry_database
_cod_related_entry_code
1 ChemSpider 669069
